data_7240763
loop_
_publ_author_name
'Bouanga Boudiombo, Jacky S.'
'Su, Hong'
'Ravenscroft, N.'
'Bourne, Susan A.'
'Nassimbeni, Luigi'

_publ_section_title
;
 Invitation to Submit: The Cambridge Structural Database Selective
 enclathration of xylenols: synergistic effects of mixed hosts
;
_journal_name_full CrystEngComm
_journal_paper_doi 10.1039/D0CE00510J
_journal_year 2020
_chemical_formula_sum 'C46 H52 O6'
_chemical_formula_weight 700.87
_chemical_name_systematic
;
 '4,4-isopropylidene bisphenol-2,3-xylenol-2,6-xylenol'
;
_space_group_crystal_system monoclinic
_space_group_IT_number 15
_space_group_name_Hall '-C 2yc'
_space_group_name_H-M_alt 'C 1 2/c 1'
_atom_sites_solution_hydrogens mixed
_audit_creation_method SHELXL-2018/3
_audit_update_record
;
2020-05-22 deposited with the CCDC.	2020-06-22 downloaded from the CCDC.
;
_cell_angle_alpha 90
_cell_angle_beta 91.359(2)
_cell_angle_gamma 90
_cell_formula_units_Z 8
_cell_length_a 30.650(2)
_cell_length_b 6.3048(5)
_cell_length_c 39.852(3)
_cell_measurement_reflns_used 128368
_cell_measurement_temperature 173(2)
_cell_measurement_theta_max 27.910
_cell_measurement_theta_min 1.329
_cell_volume 7698.9(10)
_computing_cell_refinement 'SAINT-Plus (Bruker, 2004)'
_computing_data_collection 'APEX2 (Bruker, 2005)'
_computing_data_reduction 'SAINT-Plus and XPREP (Bruker 2004)'
_computing_molecular_graphics 'SHELXL-2018/3 (Sheldrick, 2018)'
_computing_publication_material 'SHELXL-97 (Sheldrick, 1997)'
_computing_structure_refinement 'SHELXL-2018/3 (Sheldrick, 2018)'
_computing_structure_solution 'SHELXT 2014/5 (Sheldrick, 2014)'
_diffrn_ambient_temperature 173(2)
_diffrn_measured_fraction_theta_full 0.998
_diffrn_measured_fraction_theta_max 0.998
_diffrn_measurement_device_type 'Bruker Kappa Duo Apex II diffractometer'
_diffrn_measurement_method '1.2\% \f scans and \w scans'
_diffrn_radiation_type MoK\a
_diffrn_radiation_wavelength 0.71073
_diffrn_reflns_av_R_equivalents 0.0255
_diffrn_reflns_av_unetI/netI 0.0125
_diffrn_reflns_Laue_measured_fraction_full 0.998
_diffrn_reflns_Laue_measured_fraction_max 0.998
_diffrn_reflns_limit_h_max 40
_diffrn_reflns_limit_h_min -40
_diffrn_reflns_limit_k_max 8
_diffrn_reflns_limit_k_min -8
_diffrn_reflns_limit_l_max 52
_diffrn_reflns_limit_l_min -38
_diffrn_reflns_number 101365
_diffrn_reflns_point_group_measured_fraction_full 0.998
_diffrn_reflns_point_group_measured_fraction_max 0.998
_diffrn_reflns_theta_full 25.242
_diffrn_reflns_theta_max 27.910
_diffrn_reflns_theta_min 1.657
_diffrn_source 'fine-focus sealed tube'
_exptl_absorpt_coefficient_mu 0.079
_exptl_absorpt_correction_T_max 0.7456
_exptl_absorpt_correction_T_min 0.7220
_exptl_absorpt_correction_type multi-scan
_exptl_absorpt_process_details
;
 SADABS 2016/2: Krause, L., Herbst-Irmer, R., Sheldrick G.M. & Stalke D.,
 J. Appl. Cryst. 48 (2015) 3-10
;
_exptl_crystal_colour orange
_exptl_crystal_density_diffrn 1.209
_exptl_crystal_density_meas ?
_exptl_crystal_density_method 'not measured'
_exptl_crystal_description block
_exptl_crystal_F_000 3008
_exptl_crystal_size_max 0.280
_exptl_crystal_size_mid 0.250
_exptl_crystal_size_min 0.180
_refine_diff_density_max 0.309
_refine_diff_density_min -0.175
_refine_diff_density_rms 0.037
_refine_ls_extinction_method none
_refine_ls_goodness_of_fit_ref 1.036
_refine_ls_hydrogen_treatment mixed
_refine_ls_matrix_type full
_refine_ls_number_parameters 570
_refine_ls_number_reflns 9208
_refine_ls_number_restraints 48
_refine_ls_restrained_S_all 1.034
_refine_ls_R_factor_all 0.0417
_refine_ls_R_factor_gt 0.0387
_refine_ls_shift/su_max 0.001
_refine_ls_shift/su_mean 0.000
_refine_ls_structure_factor_coef Fsqd
_refine_ls_weighting_details 'w=1/[\s^2^(Fo^2^)+(0.0465P)^2^+6.2961P] where P=(Fo^2^+2Fc^2^)/3'
_refine_ls_weighting_scheme calc
_refine_ls_wR_factor_gt 0.0996
_refine_ls_wR_factor_ref 0.1021
_reflns_Friedel_coverage 0.000
_reflns_number_gt 8537
_reflns_number_total 9208
_reflns_threshold_expression 'I > 2\s(I)'
_cod_data_source_file d0ce00510j2.cif
_cod_data_source_block H123xyl26xyl
_cod_depositor_comments
;
The following automatic conversions were performed:

data item '_exptl_crystal_density_meas' value 'none' was changed to
'?' -- the value is perceived as not measured.

Automatic conversion script
Id: cif_fix_values 7556 2019-12-06 15:28:31Z antanas 
;
_cod_original_cell_volume 7699.0(10)
_cod_original_sg_symbol_H-M 'C 2/c'
_cod_database_code 7240763
_shelx_shelxl_version_number 2018/3
_shelx_space_group_comment
;
The symmetry employed for this shelxl refinement is uniquely defined
by the following loop, which should always be used as a source of
symmetry information in preference to the above space-group names.
They are only intended as comments.
;
_shelx_estimated_absorpt_t_min 0.978
_shelx_estimated_absorpt_t_max 0.986

loop_
_space_group_symop_operation_xyz
'x, y, z'
'-x, y, -z+1/2'
'x+1/2, y+1/2, z'
'-x+1/2, y+1/2, -z+1/2'
'-x, -y, -z'
'x, -y, z-1/2'
'-x+1/2, -y+1/2, -z'
'x+1/2, -y+1/2, z-1/2'

loop_
_atom_site_label
_atom_site_type_symbol
_atom_site_fract_x
_atom_site_fract_y
_atom_site_fract_z
_atom_site_U_iso_or_equiv
_atom_site_adp_type
_atom_site_occupancy
_atom_site_site_symmetry_order
_atom_site_calc_flag
_atom_site_refinement_flags_posn
_atom_site_refinement_flags_adp
_atom_site_refinement_flags_occupancy
_atom_site_disorder_assembly
_atom_site_disorder_group
O1 O 0.36446(3) 0.67314(13) 0.45087(2) 0.02696(17) Uani 1 1 d . . . . .
C1 C 0.39037(3) 0.72429(17) 0.47862(2) 0.0215(2) Uani 1 1 d . . . . .
H1 H 0.3590(6) 0.791(3) 0.4390(4) 0.052(5) Uiso 1 1 d . . . . .
H13 H 0.3641(5) 1.189(3) 0.6806(4) 0.044(4) Uiso 1 1 d . . . . .
C2 C 0.41917(4) 0.57316(16) 0.49098(3) 0.0234(2) Uani 1 1 d . . . . .
H2 H 0.420501 0.437367 0.480721 0.028 Uiso 1 1 calc R U . . .
C3 C 0.44627(3) 0.62069(16) 0.51855(3) 0.0226(2) Uani 1 1 d . . . . .
H3 H 0.466238 0.516545 0.526725 0.027 Uiso 1 1 calc R U . . .
C4 C 0.44472(3) 0.81710(16) 0.53435(2) 0.01884(19) Uani 1 1 d . . . . .
C5 C 0.41435(3) 0.96480(16) 0.52181(3) 0.02107(19) Uani 1 1 d . . . . .
H5 H 0.412112 1.098827 0.532525 0.025 Uiso 1 1 calc R U . . .
C6 C 0.38747(3) 0.92111(17) 0.49422(3) 0.0223(2) Uani 1 1 d . . . . .
H6 H 0.367294 1.024333 0.486042 0.027 Uiso 1 1 calc R U . . .
C7 C 0.47475(3) 0.87888(16) 0.56417(2) 0.01881(19) Uani 1 1 d . . . . .
C8 C 0.50552(3) 0.69725(17) 0.57501(3) 0.0236(2) Uani 1 1 d . . . . .
H8A H 0.488230 0.573725 0.581473 0.035 Uiso 1 1 calc R U . . .
H8B H 0.523799 0.743295 0.594161 0.035 Uiso 1 1 calc R U . . .
H8C H 0.524142 0.659072 0.556286 0.035 Uiso 1 1 calc R U . . .
C9 C 0.50340(3) 1.06587(17) 0.55336(3) 0.0237(2) Uani 1 1 d . . . . .
H9A H 0.520593 1.023690 0.534043 0.036 Uiso 1 1 calc R U . . .
H9B H 0.523101 1.106416 0.572004 0.036 Uiso 1 1 calc R U . . .
H9C H 0.484779 1.186664 0.547156 0.036 Uiso 1 1 calc R U . . .
C10 C 0.44593(3) 0.93486(15) 0.59395(2) 0.01769(18) Uani 1 1 d . . . . .
C11 C 0.41696(3) 0.78188(15) 0.60578(2) 0.01913(19) Uani 1 1 d . . . . .
H11 H 0.415812 0.646863 0.595212 0.023 Uiso 1 1 calc R U . . .
C12 C 0.38993(3) 0.82157(16) 0.63244(2) 0.01965(19) Uani 1 1 d . . . . .
H12 H 0.370992 0.714074 0.640287 0.024 Uiso 1 1 calc R U . . .
O13 O 0.36230(2) 1.05602(12) 0.67327(2) 0.02214(15) Uani 1 1 d . . . . .
C13 C 0.39077(3) 1.02050(16) 0.64763(2) 0.01785(18) Uani 1 1 d . . . . .
C14 C 0.41923(3) 1.17506(16) 0.63668(2) 0.01979(19) Uani 1 1 d . . . . .
H14 H 0.420110 1.310274 0.647191 0.024 Uiso 1 1 calc R U . . .
C15 C 0.44665(3) 1.13056(16) 0.61003(2) 0.02016(19) Uani 1 1 d . . . . .
H15 H 0.466258 1.236735 0.602722 0.024 Uiso 1 1 calc R U . . .
O21 O 0.35134(3) 0.01731(13) 0.41353(2) 0.02467(16) Uani 1 1 d . . . . .
C21 C 0.37984(3) 0.08323(16) 0.38945(2) 0.02019(19) Uani 1 1 d . . . . .
H21 H 0.3396(6) 0.129(3) 0.4240(4) 0.055(5) Uiso 1 1 d . . . . .
H33 H 0.3424(6) 0.450(3) 0.1942(4) 0.059(5) Uiso 1 1 d . . . . .
C22 C 0.37838(3) 0.28812(16) 0.37635(3) 0.0218(2) Uani 1 1 d . . . . .
H22 H 0.358057 0.388338 0.384510 0.026 Uiso 1 1 calc R U . . .
C23 C 0.40681(3) 0.34452(16) 0.35134(2) 0.02079(19) Uani 1 1 d . . . . .
H23 H 0.405396 0.483874 0.342314 0.025 Uiso 1 1 calc R U . . .
C24 C 0.43753(3) 0.20195(16) 0.33900(2) 0.01878(19) Uani 1 1 d . . . . .
C25 C 0.43821(3) -0.00166(16) 0.35255(3) 0.0218(2) Uani 1 1 d . . . . .
H25 H 0.458697 -0.101858 0.344626 0.026 Uiso 1 1 calc R U . . .
C26 C 0.40953(3) -0.06205(16) 0.37750(3) 0.0225(2) Uani 1 1 d . . . . .
H26 H 0.410385 -0.202221 0.386235 0.027 Uiso 1 1 calc R U . . .
C27 C 0.46880(3) 0.27634(16) 0.31187(2) 0.01926(19) Uani 1 1 d . . . . .
C28 C 0.49825(3) 0.45075(17) 0.32701(3) 0.0245(2) Uani 1 1 d . . . . .
H28A H 0.480194 0.569388 0.334394 0.037 Uiso 1 1 calc R U . . .
H28B H 0.518459 0.500615 0.310020 0.037 Uiso 1 1 calc R U . . .
H28C H 0.514891 0.393439 0.346254 0.037 Uiso 1 1 calc R U . . .
C29 C 0.49906(3) 0.09854(17) 0.29981(3) 0.0240(2) Uani 1 1 d . . . . .
H29A H 0.516589 0.044787 0.318860 0.036 Uiso 1 1 calc R U . . .
H29B H 0.518427 0.154665 0.282722 0.036 Uiso 1 1 calc R U . . .
H29C H 0.481443 -0.017039 0.290172 0.036 Uiso 1 1 calc R U . . .
C30 C 0.44113(3) 0.35393(15) 0.28165(2) 0.01833(18) Uani 1 1 d . . . . .
C31 C 0.40920(3) 0.21962(15) 0.26780(2) 0.01955(19) Uani 1 1 d . . . . .
H31 H 0.405042 0.083685 0.277497 0.023 Uiso 1 1 calc R U . . .
C32 C 0.38343(3) 0.27887(16) 0.24035(2) 0.02001(19) Uani 1 1 d . . . . .
H32 H 0.362321 0.183557 0.231159 0.024 Uiso 1 1 calc R U . . .
O33 O 0.36305(2) 0.54744(12) 0.19952(2) 0.02295(15) Uani 1 1 d . . . . .
C33 C 0.38872(3) 0.47921(16) 0.22634(2) 0.01893(19) Uani 1 1 d . . . . .
C34 C 0.42019(3) 0.61554(16) 0.23931(3) 0.0221(2) Uani 1 1 d . . . . .
H34 H 0.424056 0.751826 0.229658 0.027 Uiso 1 1 calc R U . . .
C35 C 0.44624(3) 0.55155(16) 0.26670(3) 0.0220(2) Uani 1 1 d . . . . .
H35 H 0.468011 0.645334 0.275342 0.026 Uiso 1 1 calc R U . . .
O61 O 0.31617(5) 0.3222(2) 0.44978(3) 0.0226(3) Uani 0.859(3) 1 d . . P A 1
C61 C 0.27262(5) 0.3464(2) 0.43945(3) 0.0200(3) Uani 0.859(3) 1 d . . P A 1
H61 H 0.3289(6) 0.455(3) 0.4498(4) 0.058(5) Uiso 1 1 d . . . . .
H71 H 0.3151(5) 0.133(3) 0.1783(4) 0.049(5) Uiso 1 1 d . . . . .
C62 C 0.24308(5) 0.1938(3) 0.45005(3) 0.0221(3) Uani 0.859(3) 1 d . . P A 1
C63 C 0.19936(4) 0.2151(2) 0.43955(3) 0.0272(3) Uani 0.859(3) 1 d . . P A 1
C64 C 0.18654(5) 0.3837(4) 0.41939(5) 0.0312(4) Uani 0.859(3) 1 d . . P A 1
H64 H 0.156708 0.398106 0.412770 0.037 Uiso 0.859(3) 1 calc R U P A 1
C65 C 0.21686(5) 0.5332(2) 0.40864(4) 0.0329(4) Uani 0.859(3) 1 d . . P A 1
H65 H 0.207702 0.647156 0.394560 0.040 Uiso 0.859(3) 1 calc R U P A 1
C66 C 0.26035(5) 0.5145(2) 0.41859(3) 0.0267(3) Uani 0.859(3) 1 d . . P A 1
H66 H 0.281347 0.614313 0.411327 0.032 Uiso 0.859(3) 1 calc R U P A 1
C67 C 0.25840(6) 0.0144(3) 0.47271(4) 0.0278(3) Uani 0.859(3) 1 d . . P A 1
H67A H 0.267105 -0.106672 0.458977 0.042 Uiso 0.859(3) 1 calc R U P A 1
H67B H 0.234615 -0.028212 0.487272 0.042 Uiso 0.859(3) 1 calc R U P A 1
H67C H 0.283382 0.062058 0.486539 0.042 Uiso 0.859(3) 1 calc R U P A 1
C68 C 0.16578(5) 0.0574(3) 0.45064(4) 0.0391(4) Uani 0.859(3) 1 d . . P A 1
H68A H 0.137382 0.092542 0.440269 0.059 Uiso 0.859(3) 1 calc R U P A 1
H68B H 0.163647 0.062411 0.475128 0.059 Uiso 0.859(3) 1 calc R U P A 1
H68C H 0.174429 -0.085483 0.443759 0.059 Uiso 0.859(3) 1 calc R U P A 1
O71 O 0.30197(2) 0.25923(12) 0.17829(2) 0.02278(15) Uani 1 1 d . . . . .
C71 C 0.25755(3) 0.24815(17) 0.18505(2) 0.0213(2) Uani 1 1 d . . . . .
C72 C 0.23127(4) 0.4090(2) 0.17152(3) 0.0282(2) Uani 1 1 d . . . . .
C73 C 0.18690(4) 0.4051(2) 0.17903(3) 0.0367(3) Uani 1 1 d . . . . .
H73 H 0.168353 0.515518 0.170971 0.044 Uiso 1 1 calc R U . . .
C74 C 0.16956(4) 0.2430(2) 0.19798(3) 0.0400(3) Uani 1 1 d . . . . .
H74 H 0.139238 0.240867 0.202388 0.048 Uiso 1 1 calc R U . . .
C75 C 0.19643(4) 0.0843(2) 0.21049(3) 0.0339(3) Uani 1 1 d . . . . .
H75 H 0.184226 -0.027755 0.223152 0.041 Uiso 1 1 calc R U . . .
C76 C 0.24118(3) 0.08562(18) 0.20484(3) 0.0251(2) Uani 1 1 d . . . . .
C77 C 0.27032(4) -0.0785(2) 0.22091(3) 0.0351(3) Uani 1 1 d . . . . .
H77A H 0.289751 -0.137126 0.204070 0.053 Uiso 1 1 calc R U . . .
H77B H 0.252462 -0.192492 0.230107 0.053 Uiso 1 1 calc R U . . .
H77C H 0.287789 -0.013013 0.239031 0.053 Uiso 1 1 calc R U . . .
C78 C 0.24954(5) 0.5767(2) 0.14907(3) 0.0409(3) Uani 1 1 d . . . . .
H78A H 0.278301 0.620741 0.157785 0.061 Uiso 1 1 calc R U . . .
H78B H 0.229878 0.699291 0.148420 0.061 Uiso 1 1 calc R U . . .
H78C H 0.252353 0.519500 0.126360 0.061 Uiso 1 1 calc R U . . .
O81 O 0.3045(3) 0.3105(16) 0.4474(2) 0.020(2) Uiso 0.141(3) 1 d . . P A 2
C81 C 0.2593(4) 0.279(2) 0.4424(3) 0.0301(14) Uani 0.141(3) 1 d . U P A 2
C82 C 0.2423(3) 0.114(2) 0.4578(3) 0.0306(14) Uani 0.141(3) 1 d . U P A 2
C83 C 0.1956(3) 0.0897(17) 0.4507(2) 0.0314(14) Uani 0.141(3) 1 d . U P A 2
H83 H 0.180541 -0.025806 0.460461 0.038 Uiso 0.141(3) 1 calc R U P A 2
C84 C 0.1729(3) 0.2277(15) 0.4306(2) 0.0318(14) Uani 0.141(3) 1 d . U P A 2
H84 H 0.142373 0.210875 0.426885 0.038 Uiso 0.141(3) 1 calc R U P A 2
C85 C 0.1968(4) 0.406(3) 0.4143(4) 0.0310(14) Uani 0.141(3) 1 d . U P A 2
H85 H 0.181552 0.501547 0.399682 0.037 Uiso 0.141(3) 1 calc R U P A 2
C86 C 0.2388(3) 0.4312(16) 0.4202(2) 0.0305(14) Uani 0.141(3) 1 d . U P A 2
C87 C 0.2671(5) -0.027(3) 0.4802(4) 0.051(5) Uiso 0.141(3) 1 d . . P A 2
H87A H 0.296053 -0.052075 0.471055 0.076 Uiso 0.141(3) 1 calc R U P A 2
H87B H 0.251665 -0.162573 0.482167 0.076 Uiso 0.141(3) 1 calc R U P A 2
H87C H 0.270252 0.038463 0.502425 0.076 Uiso 0.141(3) 1 calc R U P A 2
C88 C 0.2632(3) 0.6076(16) 0.4024(3) 0.036(2) Uiso 0.141(3) 1 d . . P A 2
H88A H 0.285301 0.545436 0.388007 0.054 Uiso 0.141(3) 1 calc R U P A 2
H88B H 0.277400 0.700228 0.419104 0.054 Uiso 0.141(3) 1 calc R U P A 2
H88C H 0.242513 0.690713 0.388621 0.054 Uiso 0.141(3) 1 calc R U P A 2

loop_
_atom_site_aniso_label
_atom_site_aniso_U_11
_atom_site_aniso_U_22
_atom_site_aniso_U_33
_atom_site_aniso_U_23
_atom_site_aniso_U_13
_atom_site_aniso_U_12
O1 0.0373(4) 0.0211(4) 0.0222(4) 0.0007(3) -0.0043(3) -0.0041(3)
C1 0.0257(5) 0.0213(5) 0.0175(4) 0.0008(4) 0.0027(4) -0.0030(4)
C2 0.0319(5) 0.0167(4) 0.0219(5) -0.0008(4) 0.0053(4) 0.0011(4)
C3 0.0280(5) 0.0184(5) 0.0217(5) 0.0027(4) 0.0042(4) 0.0050(4)
C4 0.0206(4) 0.0192(4) 0.0169(4) 0.0023(4) 0.0049(3) 0.0016(4)
C5 0.0242(5) 0.0175(4) 0.0216(5) -0.0008(4) 0.0026(4) 0.0033(4)
C6 0.0244(5) 0.0200(5) 0.0227(5) 0.0011(4) 0.0011(4) 0.0036(4)
C7 0.0192(4) 0.0187(4) 0.0186(4) 0.0025(4) 0.0037(3) 0.0018(4)
C8 0.0225(5) 0.0246(5) 0.0238(5) 0.0028(4) 0.0022(4) 0.0063(4)
C9 0.0223(5) 0.0249(5) 0.0242(5) 0.0038(4) 0.0050(4) -0.0017(4)
C10 0.0177(4) 0.0179(4) 0.0174(4) 0.0020(3) 0.0008(3) 0.0017(3)
C11 0.0226(4) 0.0154(4) 0.0194(4) -0.0010(3) 0.0018(4) -0.0002(4)
C12 0.0210(4) 0.0170(4) 0.0211(5) 0.0001(4) 0.0027(4) -0.0025(4)
O13 0.0243(4) 0.0204(4) 0.0220(4) -0.0052(3) 0.0071(3) -0.0034(3)
C13 0.0179(4) 0.0195(4) 0.0161(4) -0.0010(3) 0.0006(3) 0.0003(3)
C14 0.0216(4) 0.0164(4) 0.0213(4) -0.0024(4) 0.0001(4) -0.0014(4)
C15 0.0201(4) 0.0177(4) 0.0227(5) 0.0020(4) 0.0016(4) -0.0026(4)
O21 0.0291(4) 0.0224(4) 0.0227(4) 0.0030(3) 0.0049(3) -0.0002(3)
C21 0.0224(4) 0.0213(5) 0.0168(4) 0.0007(4) -0.0015(3) -0.0013(4)
C22 0.0251(5) 0.0199(5) 0.0204(5) -0.0001(4) 0.0002(4) 0.0041(4)
C23 0.0265(5) 0.0165(4) 0.0194(4) 0.0013(4) -0.0005(4) 0.0029(4)
C24 0.0218(4) 0.0176(4) 0.0168(4) -0.0008(3) -0.0021(3) 0.0003(4)
C25 0.0254(5) 0.0169(4) 0.0232(5) -0.0011(4) 0.0002(4) 0.0033(4)
C26 0.0277(5) 0.0163(4) 0.0235(5) 0.0021(4) -0.0012(4) 0.0004(4)
C27 0.0214(4) 0.0170(4) 0.0193(4) -0.0002(4) 0.0002(3) 0.0005(4)
C28 0.0254(5) 0.0241(5) 0.0239(5) -0.0005(4) -0.0029(4) -0.0038(4)
C29 0.0247(5) 0.0229(5) 0.0244(5) 0.0002(4) 0.0024(4) 0.0050(4)
C30 0.0202(4) 0.0169(4) 0.0180(4) -0.0012(3) 0.0022(3) 0.0013(3)
C31 0.0236(5) 0.0154(4) 0.0196(4) 0.0019(3) 0.0016(4) -0.0007(4)
C32 0.0215(4) 0.0182(4) 0.0204(4) 0.0004(4) 0.0010(4) -0.0017(4)
O33 0.0259(4) 0.0207(4) 0.0220(4) 0.0061(3) -0.0022(3) -0.0004(3)
C33 0.0204(4) 0.0192(4) 0.0173(4) 0.0016(4) 0.0028(3) 0.0027(4)
C34 0.0273(5) 0.0157(4) 0.0234(5) 0.0034(4) 0.0024(4) -0.0009(4)
C35 0.0252(5) 0.0167(4) 0.0240(5) -0.0007(4) -0.0002(4) -0.0028(4)
O61 0.0177(6) 0.0232(6) 0.0268(6) 0.0002(4) -0.0021(5) -0.0022(5)
C61 0.0189(7) 0.0242(6) 0.0170(5) -0.0056(5) -0.0001(5) 0.0016(5)
C62 0.0232(6) 0.0241(7) 0.0191(6) -0.0057(5) 0.0028(5) -0.0007(6)
C63 0.0226(7) 0.0324(8) 0.0267(6) -0.0088(6) 0.0032(5) -0.0022(5)
C64 0.0201(9) 0.0417(10) 0.0316(9) -0.0049(7) -0.0030(6) 0.0033(7)
C65 0.0338(7) 0.0341(8) 0.0306(7) 0.0024(6) -0.0056(5) 0.0070(6)
C66 0.0294(7) 0.0264(6) 0.0242(6) -0.0004(5) 0.0011(5) -0.0010(6)
C67 0.0288(8) 0.0268(8) 0.0280(8) -0.0010(7) 0.0047(7) -0.0043(7)
C68 0.0240(7) 0.0446(9) 0.0489(9) -0.0078(7) 0.0067(6) -0.0089(6)
O71 0.0196(3) 0.0211(4) 0.0277(4) 0.0040(3) 0.0040(3) 0.0009(3)
C71 0.0194(4) 0.0256(5) 0.0188(4) -0.0020(4) 0.0003(3) -0.0008(4)
C72 0.0267(5) 0.0339(6) 0.0237(5) 0.0005(4) -0.0034(4) 0.0041(4)
C73 0.0243(5) 0.0499(8) 0.0357(6) -0.0026(6) -0.0073(5) 0.0106(5)
C74 0.0193(5) 0.0576(8) 0.0432(7) -0.0108(6) 0.0015(5) -0.0019(5)
C75 0.0270(5) 0.0387(7) 0.0362(6) -0.0047(5) 0.0097(5) -0.0089(5)
C76 0.0254(5) 0.0262(5) 0.0239(5) -0.0020(4) 0.0042(4) -0.0030(4)
C77 0.0367(6) 0.0288(6) 0.0403(7) 0.0111(5) 0.0113(5) 0.0007(5)
C78 0.0467(7) 0.0389(7) 0.0369(7) 0.0143(6) -0.0011(5) 0.0102(6)
C81 0.018(2) 0.035(3) 0.037(2) -0.012(2) -0.0026(17) 0.0027(18)
C82 0.019(2) 0.036(3) 0.037(2) -0.012(2) -0.0015(16) 0.0025(19)
C83 0.019(2) 0.037(3) 0.038(2) -0.012(2) -0.0012(16) 0.0018(18)
C84 0.019(2) 0.037(3) 0.039(2) -0.012(2) -0.0020(16) 0.0026(18)
C85 0.018(2) 0.037(3) 0.038(2) -0.012(2) -0.0027(17) 0.0033(19)
C86 0.018(2) 0.036(3) 0.037(2) -0.012(2) -0.0029(17) 0.0033(18)

loop_
_atom_type_symbol
_atom_type_description
_atom_type_scat_dispersion_real
_atom_type_scat_dispersion_imag
_atom_type_scat_source
C C 0.0033 0.0016 'International Tables Vol C Tables 4.2.6.8 and 6.1.1.4'
H H 0.0000 0.0000 'International Tables Vol C Tables 4.2.6.8 and 6.1.1.4'
O O 0.0106 0.0060 'International Tables Vol C Tables 4.2.6.8 and 6.1.1.4'

loop_
_geom_angle_atom_site_label_1
_geom_angle_atom_site_label_2
_geom_angle_atom_site_label_3
_geom_angle
_geom_angle_site_symmetry_1
_geom_angle_site_symmetry_3
_geom_angle_publ_flag
C2 C1 O1 118.27(9) . . ?
C2 C1 C6 120.19(9) . . ?
O1 C1 C6 121.53(9) . . ?
C1 C2 C3 119.76(10) . . ?
C4 C3 C2 121.48(9) . . ?
C3 C4 C5 117.39(9) . . ?
C3 C4 C7 123.37(9) . . ?
C5 C4 C7 119.24(9) . . ?
C6 C5 C4 121.91(9) . . ?
C5 C6 C1 119.24(9) . . ?
C4 C7 C10 108.11(8) . . ?
C4 C7 C9 108.26(8) . . ?
C10 C7 C9 112.50(8) . . ?
C4 C7 C8 112.36(8) . . ?
C10 C7 C8 108.30(8) . . ?
C9 C7 C8 107.38(8) . . ?
C15 C10 C11 117.34(9) . . ?
C15 C10 C7 123.82(9) . . ?
C11 C10 C7 118.84(9) . . ?
C12 C11 C10 121.96(9) . . ?
C11 C12 C13 119.39(9) . . ?
O13 C13 C14 122.28(9) . . ?
O13 C13 C12 117.60(9) . . ?
C14 C13 C12 120.12(9) . . ?
C13 C14 C15 119.50(9) . . ?
C10 C15 C14 121.67(9) . . ?
O21 C21 C26 118.24(9) . . ?
O21 C21 C22 121.70(9) . . ?
C26 C21 C22 120.03(9) . . ?
C23 C22 C21 119.47(9) . . ?
C22 C23 C24 121.85(9) . . ?
C25 C24 C23 117.38(9) . . ?
C25 C24 C27 123.42(9) . . ?
C23 C24 C27 119.20(9) . . ?
C24 C25 C26 121.58(9) . . ?
C21 C26 C25 119.68(9) . . ?
C24 C27 C30 107.88(8) . . ?
C24 C27 C28 108.23(8) . . ?
C30 C27 C28 112.83(8) . . ?
C24 C27 C29 112.85(8) . . ?
C30 C27 C29 108.23(8) . . ?
C28 C27 C29 106.91(8) . . ?
C35 C30 C31 117.27(9) . . ?
C35 C30 C27 123.72(9) . . ?
C31 C30 C27 119.01(9) . . ?
C32 C31 C30 121.95(9) . . ?
C31 C32 C33 119.45(9) . . ?
O33 C33 C34 118.38(9) . . ?
O33 C33 C32 121.57(9) . . ?
C34 C33 C32 120.06(9) . . ?
C33 C34 C35 119.56(9) . . ?
C30 C35 C34 121.68(9) . . ?
C62 C61 C66 122.54(14) . . ?
C62 C61 O61 117.33(13) . . ?
C66 C61 O61 120.11(14) . . ?
C61 C62 C63 117.87(15) . . ?
C61 C62 C67 120.10(13) . . ?
C63 C62 C67 122.02(16) . . ?
C64 C63 C62 120.22(14) . . ?
C64 C63 C68 119.42(13) . . ?
C62 C63 C68 120.34(15) . . ?
C63 C64 C65 120.94(15) . . ?
C66 C65 C64 119.78(15) . . ?
C65 C66 C61 118.63(14) . . ?
C76 C71 C72 122.73(10) . . ?
C76 C71 O71 120.78(9) . . ?
C72 C71 O71 116.48(9) . . ?
C71 C72 C73 117.36(11) . . ?
C71 C72 C78 121.45(10) . . ?
C73 C72 C78 121.17(11) . . ?
C74 C73 C72 121.14(12) . . ?
C75 C74 C73 119.89(11) . . ?
C74 C75 C76 121.16(12) . . ?
C71 C76 C75 117.65(11) . . ?
C71 C76 C77 122.00(10) . . ?
C75 C76 C77 120.30(11) . . ?
C82 C81 O81 116.2(10) . . ?
C82 C81 C86 129.8(11) . . ?
O81 C81 C86 114.0(13) . . ?
C81 C82 C83 112.8(11) . . ?
C81 C82 C87 123.9(11) . . ?
C83 C82 C87 123.3(13) . . ?
C84 C83 C82 122.1(11) . . ?
C83 C84 C85 119.2(10) . . ?
C86 C85 C84 119.9(14) . . ?
C85 C86 C81 116.2(12) . . ?
C85 C86 C88 119.5(11) . . ?
C81 C86 C88 124.2(9) . . ?

loop_
_geom_bond_atom_site_label_1
_geom_bond_atom_site_label_2
_geom_bond_distance
_geom_bond_site_symmetry_2
_geom_bond_publ_flag
O1 C1 1.3843(12) . ?
C1 C2 1.3816(15) . ?
C1 C6 1.3916(14) . ?
C2 C3 1.3942(15) . ?
C3 C4 1.3905(14) . ?
C4 C5 1.4005(14) . ?
C4 C7 1.5361(14) . ?
C5 C6 1.3860(14) . ?
C7 C10 1.5369(13) . ?
C7 C9 1.5378(14) . ?
C7 C8 1.5389(13) . ?
C10 C15 1.3902(14) . ?
C10 C11 1.4003(13) . ?
C11 C12 1.3857(13) . ?
C12 C13 1.3926(14) . ?
O13 C13 1.3776(11) . ?
C13 C14 1.3854(14) . ?
C14 C15 1.3983(14) . ?
O21 C21 1.3772(12) . ?
C21 C26 1.3835(14) . ?
C21 C22 1.3935(14) . ?
C22 C23 1.3858(14) . ?
C23 C24 1.3994(14) . ?
C24 C25 1.3927(14) . ?
C24 C27 1.5354(13) . ?
C25 C26 1.3956(14) . ?
C27 C30 1.5363(13) . ?
C27 C28 1.5369(14) . ?
C27 C29 1.5391(14) . ?
C30 C35 1.3915(14) . ?
C30 C31 1.3980(14) . ?
C31 C32 1.3853(14) . ?
C32 C33 1.3920(14) . ?
O33 C33 1.3808(12) . ?
C33 C34 1.3831(14) . ?
C34 C35 1.3965(14) . ?
O61 C61 1.3958(19) . ?
C61 C62 1.393(2) . ?
C61 C66 1.3936(19) . ?
C62 C63 1.4006(19) . ?
C62 C67 1.515(2) . ?
C63 C64 1.384(3) . ?
C63 C68 1.505(2) . ?
C64 C65 1.398(2) . ?
C65 C66 1.3866(19) . ?
O71 C71 1.3957(12) . ?
C71 C76 1.3938(15) . ?
C71 C72 1.3954(15) . ?
C72 C73 1.3997(16) . ?
C72 C78 1.5019(18) . ?
C73 C74 1.384(2) . ?
C74 C75 1.381(2) . ?
C75 C76 1.3953(15) . ?
C76 C77 1.5002(16) . ?
O81 C81 1.411(13) . ?
C81 C82 1.322(18) . ?
C81 C86 1.438(16) . ?
C82 C83 1.459(13) . ?
C82 C87 1.462(17) . ?
C83 C84 1.363(14) . ?
C84 C85 1.500(18) . ?
C85 C86 1.314(17) . ?
C86 C88 1.524(15) . ?

loop_
_geom_torsion_atom_site_label_1
_geom_torsion_atom_site_label_2
_geom_torsion_atom_site_label_3
_geom_torsion_atom_site_label_4
_geom_torsion
_geom_torsion_site_symmetry_1
_geom_torsion_site_symmetry_2
_geom_torsion_site_symmetry_3
_geom_torsion_site_symmetry_4
_geom_torsion_publ_flag
O1 C1 C2 C3 178.93(9) . . . . ?
C6 C1 C2 C3 -1.89(15) . . . . ?
C1 C2 C3 C4 0.78(15) . . . . ?
C2 C3 C4 C5 0.96(15) . . . . ?
C2 C3 C4 C7 -178.29(9) . . . . ?
C3 C4 C5 C6 -1.63(15) . . . . ?
C7 C4 C5 C6 177.65(9) . . . . ?
C4 C5 C6 C1 0.56(15) . . . . ?
C2 C1 C6 C5 1.23(15) . . . . ?
O1 C1 C6 C5 -179.61(9) . . . . ?
C3 C4 C7 C10 -121.06(10) . . . . ?
C5 C4 C7 C10 59.71(11) . . . . ?
C3 C4 C7 C9 116.81(10) . . . . ?
C5 C4 C7 C9 -62.43(11) . . . . ?
C3 C4 C7 C8 -1.60(13) . . . . ?
C5 C4 C7 C8 179.16(9) . . . . ?
C4 C7 C10 C15 -121.39(10) . . . . ?
C9 C7 C10 C15 -1.90(13) . . . . ?
C8 C7 C10 C15 116.62(10) . . . . ?
C4 C7 C10 C11 58.33(11) . . . . ?
C9 C7 C10 C11 177.83(9) . . . . ?
C8 C7 C10 C11 -63.65(11) . . . . ?
C15 C10 C11 C12 -0.07(14) . . . . ?
C7 C10 C11 C12 -179.81(9) . . . . ?
C10 C11 C12 C13 1.30(15) . . . . ?
C11 C12 C13 O13 177.74(9) . . . . ?
C11 C12 C13 C14 -1.66(14) . . . . ?
O13 C13 C14 C15 -178.58(9) . . . . ?
C12 C13 C14 C15 0.79(14) . . . . ?
C11 C10 C15 C14 -0.83(14) . . . . ?
C7 C10 C15 C14 178.90(9) . . . . ?
C13 C14 C15 C10 0.47(15) . . . . ?
O21 C21 C22 C23 -177.83(9) . . . . ?
C26 C21 C22 C23 0.06(15) . . . . ?
C21 C22 C23 C24 -0.80(15) . . . . ?
C22 C23 C24 C25 0.81(15) . . . . ?
C22 C23 C24 C27 -178.52(9) . . . . ?
C23 C24 C25 C26 -0.11(15) . . . . ?
C27 C24 C25 C26 179.20(9) . . . . ?
O21 C21 C26 C25 178.58(9) . . . . ?
C22 C21 C26 C25 0.63(15) . . . . ?
C24 C25 C26 C21 -0.60(16) . . . . ?
C25 C24 C27 C30 122.89(10) . . . . ?
C23 C24 C27 C30 -57.82(11) . . . . ?
C25 C24 C27 C28 -114.73(10) . . . . ?
C23 C24 C27 C28 64.56(11) . . . . ?
C25 C24 C27 C29 3.37(13) . . . . ?
C23 C24 C27 C29 -177.33(9) . . . . ?
C24 C27 C30 C35 127.61(10) . . . . ?
C28 C27 C30 C35 8.11(13) . . . . ?
C29 C27 C30 C35 -109.99(11) . . . . ?
C24 C27 C30 C31 -53.18(11) . . . . ?
C28 C27 C30 C31 -172.68(9) . . . . ?
C29 C27 C30 C31 69.23(11) . . . . ?
C35 C30 C31 C32 -0.08(14) . . . . ?
C27 C30 C31 C32 -179.34(9) . . . . ?
C30 C31 C32 C33 -1.17(15) . . . . ?
C31 C32 C33 O33 -178.31(9) . . . . ?
C31 C32 C33 C34 1.51(15) . . . . ?
O33 C33 C34 C35 179.22(9) . . . . ?
C32 C33 C34 C35 -0.61(15) . . . . ?
C31 C30 C35 C34 1.00(15) . . . . ?
C27 C30 C35 C34 -179.77(9) . . . . ?
C33 C34 C35 C30 -0.67(15) . . . . ?
C66 C61 C62 C63 -1.17(18) . . . . ?
O61 C61 C62 C63 -179.31(12) . . . . ?
C66 C61 C62 C67 179.91(12) . . . . ?
O61 C61 C62 C67 1.77(18) . . . . ?
C61 C62 C63 C64 -0.2(2) . . . . ?
C67 C62 C63 C64 178.69(15) . . . . ?
C61 C62 C63 C68 -178.96(12) . . . . ?
C67 C62 C63 C68 -0.06(19) . . . . ?
C62 C63 C64 C65 1.2(3) . . . . ?
C68 C63 C64 C65 179.97(15) . . . . ?
C63 C64 C65 C66 -0.8(3) . . . . ?
C64 C65 C66 C61 -0.5(2) . . . . ?
C62 C61 C66 C65 1.52(19) . . . . ?
O61 C61 C66 C65 179.62(13) . . . . ?
C76 C71 C72 C73 1.12(17) . . . . ?
O71 C71 C72 C73 -177.73(10) . . . . ?
C76 C71 C72 C78 -177.34(11) . . . . ?
O71 C71 C72 C78 3.81(16) . . . . ?
C71 C72 C73 C74 -2.57(18) . . . . ?
C78 C72 C73 C74 175.89(12) . . . . ?
C72 C73 C74 C75 1.5(2) . . . . ?
C73 C74 C75 C76 1.1(2) . . . . ?
C72 C71 C76 C75 1.33(16) . . . . ?
O71 C71 C76 C75 -179.87(10) . . . . ?
C72 C71 C76 C77 -176.20(11) . . . . ?
O71 C71 C76 C77 2.60(16) . . . . ?
C74 C75 C76 C71 -2.45(18) . . . . ?
C74 C75 C76 C77 175.13(12) . . . . ?
O81 C81 C82 C83 -178.7(8) . . . . ?
C86 C81 C82 C83 -0.5(16) . . . . ?
O81 C81 C82 C87 2.6(17) . . . . ?
C86 C81 C82 C87 -179.2(12) . . . . ?
C81 C82 C83 C84 -0.9(14) . . . . ?
C87 C82 C83 C84 177.9(11) . . . . ?
C82 C83 C84 C85 1.9(14) . . . . ?
C83 C84 C85 C86 -1.7(17) . . . . ?
C84 C85 C86 C81 0.4(17) . . . . ?
C84 C85 C86 C88 177.5(9) . . . . ?
C82 C81 C86 C85 0.7(17) . . . . ?
O81 C81 C86 C85 178.9(11) . . . . ?
C82 C81 C86 C88 -176.2(10) . . . . ?
O81 C81 C86 C88 2.0(13) . . . . ?
